data_7206553
loop_
_publ_author_name
'Xiang, Hua'
'Gao, Wen-Yang'
'Zhong, Di-Chang'
'Jiang, Long'
'Lu, Tong-Bu'

_publ_section_title
;
 The diverse structures of Cd(ii) coordination polymers with
 1,3,5-benzenetribenzoate tuned by organic bases
;
_journal_issue 19
_journal_name_full CrystEngComm
_journal_page_first 5825
_journal_paper_doi 10.1039/c1ce05541k
_journal_volume 13
_journal_year 2011
_chemical_formula_moiety '(C64 H38 N2 O12 Cd2 ) 2(C10 N2 H8) (C3 H7 N O) 19(H2 O) Cd '
_chemical_formula_sum 'C87 H99 Cd3 N7 O32'
_chemical_formula_weight 2091.93
_chemical_name_systematic
;
?
;
_space_group_IT_number 14
_symmetry_cell_setting monoclinic
_symmetry_space_group_name_Hall '-P 2ybc'
_symmetry_space_group_name_H-M 'P 1 21/c 1'
_atom_sites_solution_hydrogens geom
_atom_sites_solution_primary direct
_atom_sites_solution_secondary difmap
_audit_creation_method SHELXL-97
_cell_angle_alpha 90.00
_cell_angle_beta 98.0760(10)
_cell_angle_gamma 90.00
_cell_formula_units_Z 4
_cell_length_a 16.8416(6)
_cell_length_b 29.9444(9)
_cell_length_c 15.9876(5)
_cell_measurement_reflns_used 2518
_cell_measurement_temperature 173(2)
_cell_measurement_theta_max 31.42
_cell_measurement_theta_min 2.78
_cell_volume 7982.8(4)
_computing_cell_refinement 'Bruker FRAMBO'
_computing_data_collection 'Bruker FRAMBO'
_computing_data_reduction 'Bruker SAINT'
_computing_molecular_graphics 'Bruker SHELXTL'
_computing_publication_material 'Bruker SHELXTL'
_computing_structure_refinement 'SHELXL-97 (Sheldrick, 1997)'
_computing_structure_solution 'SHELXS-97 (Sheldrick, 1990)'
_diffrn_ambient_temperature 173(2)
_diffrn_measured_fraction_theta_full 0.968
_diffrn_measured_fraction_theta_max 0.968
_diffrn_measurement_device_type 'multiwire proportional'
_diffrn_measurement_method 'phi and omega scans'
_diffrn_radiation_monochromator graphite
_diffrn_radiation_source 'fine-focus sealed tube'
_diffrn_radiation_type MoK\a
_diffrn_radiation_wavelength 0.71073
_diffrn_reflns_av_R_equivalents 0.0408
_diffrn_reflns_av_sigmaI/netI 0.0487
_diffrn_reflns_limit_h_max 21
_diffrn_reflns_limit_h_min -15
_diffrn_reflns_limit_k_max 38
_diffrn_reflns_limit_k_min -38
_diffrn_reflns_limit_l_max 20
_diffrn_reflns_limit_l_min -20
_diffrn_reflns_number 54211
_diffrn_reflns_theta_full 27.48
_diffrn_reflns_theta_max 27.48
_diffrn_reflns_theta_min 3.00
_diffrn_standards_interval_count 0
_diffrn_standards_interval_time 0
_diffrn_standards_number 0
_exptl_absorpt_coefficient_mu 0.891
_exptl_absorpt_correction_T_max 0.7340
_exptl_absorpt_correction_T_min 0.7060
_exptl_absorpt_correction_type multi-scan
_exptl_absorpt_process_details SADABS
_exptl_crystal_colour yellow
_exptl_crystal_density_diffrn 1.741
_exptl_crystal_density_method 'not measured'
_exptl_crystal_description block
_exptl_crystal_F_000 4280
_exptl_crystal_size_max 0.42
_exptl_crystal_size_mid 0.40
_exptl_crystal_size_min 0.37
_platon_squeeze_details
;
During the refinement of the structure,
electron density peaks were located that were believed to be
highly disordered solvent molecules and ions (4,4'-bipy,
water molecules, DMF molecules and Cd ions).
Attempts made to model the disordered solvent molecules and ions
were not successful.
So the SQUEEZE routine of the program PLATON was used
in order to eliminate the contribution of these disordered molecules and ions
(Spek, 2003).

Spek, A. L. (2003). J. Appl. Cryst. 36, 7-13
;
_refine_diff_density_max 0.850
_refine_diff_density_min -1.195
_refine_diff_density_rms 0.119
_refine_ls_extinction_method none
_refine_ls_goodness_of_fit_ref 1.116
_refine_ls_hydrogen_treatment constr
_refine_ls_matrix_type full
_refine_ls_number_parameters 721
_refine_ls_number_reflns 17712
_refine_ls_number_restraints 0
_refine_ls_restrained_S_all 1.142
_refine_ls_R_factor_all 0.0693
_refine_ls_R_factor_gt 0.0506
_refine_ls_shift/su_max 0.000
_refine_ls_shift/su_mean 0.000
_refine_ls_structure_factor_coef Fsqd
_refine_ls_weighting_details 'calc w=1/[\s^2^(Fo^2^)+(0.1081P)^2^+0.0000P] where P=(Fo^2^+2Fc^2^)/3'
_refine_ls_weighting_scheme calc
_refine_ls_wR_factor_gt 0.1610
_refine_ls_wR_factor_ref 0.1775
_reflns_number_gt 13131
_reflns_number_total 17712
_reflns_threshold_expression >2sigma(I)
_cod_data_source_file c1ce05541k.txt
_cod_data_source_block 3
_cod_depositor_comments
;
The following automatic conversions were performed:

'_symmetry_cell_setting' value 'Monoclinic' changed to 'monoclinic'
according to /home/saulius/struct/CIF-dictionaries/cif_core.dic
dictionary named 'cif_core.dic' version 2.4.1 from 2010-06-29.

Automatic conversion script
Id: cif_fix_values 1715 2011-07-08 13:25:40Z adriana 
;
_cod_original_sg_symbol_H-M P2(1)/c
_cod_original_formula_sum 'C87 H99 N7 O32 Cd3'
_cod_database_code 7206553

loop_
_symmetry_equiv_pos_as_xyz
'x, y, z'
'-x, y+1/2, -z+1/2'
'-x, -y, -z'
'x, -y-1/2, z-1/2'

loop_
_atom_site_label
_atom_site_type_symbol
_atom_site_fract_x
_atom_site_fract_y
_atom_site_fract_z
_atom_site_U_iso_or_equiv
_atom_site_adp_type
_atom_site_occupancy
_atom_site_symmetry_multiplicity
_atom_site_calc_flag
_atom_site_refinement_flags
C1 C 0.2915(3) 0.33377(11) -0.1286(2) 0.0346(9) Uani 1 1 d .
C2 C 0.2543(2) 0.35719(12) -0.2083(2) 0.0334(8) Uani 1 1 d U
C3 C 0.1775(3) 0.37329(16) -0.2160(2) 0.0519(11) Uani 1 1 d U
H3 H 0.1461 0.3687 -0.1718 0.062 Uiso 1 1 calc R
C4 C 0.1456(3) 0.39627(17) -0.2882(3) 0.0561(12) Uani 1 1 d U
H4 H 0.0934 0.4088 -0.2910 0.067 Uiso 1 1 calc R
C5 C 0.1866(3) 0.40151(12) -0.3552(2) 0.0341(8) Uani 1 1 d U
C6 C 0.2602(4) 0.3826(2) -0.3493(3) 0.0767(17) Uani 1 1 d U
H6 H 0.2885 0.3838 -0.3967 0.092 Uiso 1 1 calc R
C7 C 0.2959(4) 0.3614(2) -0.2750(3) 0.0805(17) Uani 1 1 d U
H7 H 0.3490 0.3501 -0.2713 0.097 Uiso 1 1 calc R
C8 C 0.1117(3) 0.68820(13) -0.5168(2) 0.0372(9) Uani 1 1 d .
C9 C 0.1183(3) 0.63792(12) -0.5206(2) 0.0341(8) Uani 1 1 d .
C10 C 0.1781(3) 0.61520(13) -0.4681(2) 0.0391(9) Uani 1 1 d .
H10 H 0.2183 0.6317 -0.4335 0.047 Uiso 1 1 calc R
C11 C 0.1799(3) 0.56922(12) -0.4655(2) 0.0357(9) Uani 1 1 d .
H11 H 0.2206 0.5546 -0.4282 0.043 Uiso 1 1 calc R
C12 C 0.1229(2) 0.54362(12) -0.5170(2) 0.0305(8) Uani 1 1 d .
C13 C 0.0637(3) 0.56690(12) -0.5719(2) 0.0397(9) Uani 1 1 d .
H13 H 0.0251 0.5507 -0.6089 0.048 Uiso 1 1 calc R
C14 C 0.0615(3) 0.61307(13) -0.5719(2) 0.0409(10) Uani 1 1 d .
H14 H 0.0203 0.6281 -0.6079 0.049 Uiso 1 1 calc R
C15 C -0.0391(3) 0.32198(12) -0.8807(2) 0.0374(9) Uani 1 1 d .
C16 C -0.0046(3) 0.34743(12) -0.8030(2) 0.0353(9) Uani 1 1 d .
C17 C 0.0592(3) 0.37661(16) -0.8055(2) 0.0558(13) Uani 1 1 d .
H17 H 0.0819 0.3798 -0.8563 0.067 Uiso 1 1 calc R
C18 C 0.0905(3) 0.40125(16) -0.7344(3) 0.0535(12) Uani 1 1 d .
H18 H 0.1330 0.4218 -0.7376 0.064 Uiso 1 1 calc R
C19 C 0.0595(3) 0.39579(11) -0.6590(2) 0.0332(8) Uani 1 1 d .
C20 C -0.0010(3) 0.36572(14) -0.6555(2) 0.0490(11) Uani 1 1 d .
H20 H -0.0202 0.3606 -0.6031 0.059 Uiso 1 1 calc R
C21 C -0.0353(3) 0.34237(14) -0.7270(2) 0.0475(11) Uani 1 1 d .
H21 H -0.0795 0.3230 -0.7240 0.057 Uiso 1 1 calc R
C22 C 0.1522(2) 0.42493(12) -0.4349(2) 0.0314(8) Uani 1 1 d .
C23 C 0.1522(2) 0.47138(12) -0.4392(2) 0.0326(8) Uani 1 1 d .
H23 H 0.1723 0.4881 -0.3903 0.039 Uiso 1 1 calc R
C24 C 0.1232(2) 0.49385(12) -0.5138(2) 0.0318(8) Uani 1 1 d .
C25 C 0.0948(2) 0.46860(11) -0.5858(2) 0.0308(8) Uani 1 1 d .
H25 H 0.0763 0.4834 -0.6375 0.037 Uiso 1 1 calc R
C26 C 0.0932(2) 0.42210(12) -0.5825(2) 0.0326(8) Uani 1 1 d .
C27 C 0.1214(2) 0.40023(12) -0.5062(2) 0.0331(8) Uani 1 1 d .
H27 H 0.1194 0.3686 -0.5032 0.040 Uiso 1 1 calc R
C28 C 0.4391(3) 0.35006(14) 0.1253(2) 0.0417(10) Uani 1 1 d .
C29 C 0.4807(3) 0.37467(12) 0.2002(2) 0.0388(9) Uani 1 1 d .
C30 C 0.4432(3) 0.41046(13) 0.2350(2) 0.0397(9) Uani 1 1 d .
H30 H 0.3920 0.4203 0.2088 0.048 Uiso 1 1 calc R
C31 C 0.4801(3) 0.43186(13) 0.3077(2) 0.0383(9) Uani 1 1 d .
H31 H 0.4542 0.4564 0.3302 0.046 Uiso 1 1 calc R
C32 C 0.5549(3) 0.41753(12) 0.3479(2) 0.0361(9) Uani 1 1 d .
C33 C 0.5918(3) 0.38186(13) 0.3122(3) 0.0521(12) Uani 1 1 d .
H33 H 0.6431 0.3719 0.3379 0.063 Uiso 1 1 calc R
C34 C 0.5550(3) 0.36077(14) 0.2400(3) 0.0518(12) Uani 1 1 d .
H34 H 0.5810 0.3364 0.2174 0.062 Uiso 1 1 calc R
C35 C 0.8074(3) 0.33404(15) 0.8615(3) 0.0493(11) Uani 1 1 d .
C36 C 0.7691(3) 0.36003(14) 0.7871(3) 0.0467(11) Uani 1 1 d .
C37 C 0.7988(3) 0.40207(15) 0.7694(3) 0.0586(13) Uani 1 1 d .
H37 H 0.8434 0.4142 0.8052 0.070 Uiso 1 1 calc R
C38 C 0.7629(3) 0.42672(15) 0.6987(3) 0.0570(13) Uani 1 1 d .
H38 H 0.7825 0.4556 0.6882 0.068 Uiso 1 1 calc R
C39 C 0.6990(3) 0.40895(13) 0.6444(2) 0.0412(10) Uani 1 1 d .
C40 C 0.6776(4) 0.36591(17) 0.6575(4) 0.084(2) Uani 1 1 d .
H40 H 0.6381 0.3520 0.6176 0.101 Uiso 1 1 calc R
C41 C 0.7117(4) 0.34204(17) 0.7273(4) 0.087(2) Uani 1 1 d .
H41 H 0.6948 0.3121 0.7341 0.104 Uiso 1 1 calc R
C42 C 0.6328(3) 0.70122(13) 0.5232(2) 0.0381(9) Uani 1 1 d .
C43 C 0.6265(2) 0.65122(12) 0.5230(2) 0.0334(8) Uani 1 1 d .
C44 C 0.6884(3) 0.62598(12) 0.5694(2) 0.0359(9) Uani 1 1 d .
H44 H 0.7309 0.6406 0.6041 0.043 Uiso 1 1 calc R
C45 C 0.6871(2) 0.57991(12) 0.5643(2) 0.0353(8) Uani 1 1 d .
H45 H 0.7290 0.5631 0.5956 0.042 Uiso 1 1 calc R
C46 C 0.6251(2) 0.55764(11) 0.5136(2) 0.0302(8) Uani 1 1 d .
C47 C 0.5636(3) 0.58284(12) 0.4697(2) 0.0366(9) Uani 1 1 d .
H47 H 0.5205 0.5682 0.4357 0.044 Uiso 1 1 calc R
C48 C 0.5643(3) 0.62877(12) 0.4750(2) 0.0363(8) Uani 1 1 d .
H48 H 0.5212 0.6453 0.4450 0.044 Uiso 1 1 calc R
C49 C 0.5933(3) 0.43959(12) 0.4269(2) 0.0364(9) Uani 1 1 d .
C50 C 0.6280(2) 0.41474(12) 0.4958(2) 0.0373(9) Uani 1 1 d .
H50 H 0.6290 0.3831 0.4918 0.045 Uiso 1 1 calc R
C51 C 0.6615(2) 0.43543(12) 0.5712(2) 0.0349(8) Uani 1 1 d .
C52 C 0.6587(2) 0.48181(12) 0.5755(2) 0.0330(8) Uani 1 1 d .
H52 H 0.6799 0.4961 0.6268 0.040 Uiso 1 1 calc R
C53 C 0.6262(2) 0.50771(12) 0.5081(2) 0.0305(8) Uani 1 1 d .
C54 C 0.5920(2) 0.48655(12) 0.4338(2) 0.0348(8) Uani 1 1 d .
H54 H 0.5676 0.5040 0.3875 0.042 Uiso 1 1 calc R
C55 C 0.2714(4) 0.2929(2) 0.1821(3) 0.0784(17) Uani 1 1 d U
H55 H 0.3117 0.3147 0.1982 0.094 Uiso 1 1 calc R
C56 C 0.2145(4) 0.2846(2) 0.2365(3) 0.0718(16) Uani 1 1 d U
H56 H 0.2162 0.3013 0.2873 0.086 Uiso 1 1 calc R
C57 C 0.1580(3) 0.25354(12) 0.2175(2) 0.0358(8) Uani 1 1 d U
C58 C 0.1553(3) 0.23194(17) 0.1420(3) 0.0571(12) Uani 1 1 d U
H58 H 0.1142 0.2108 0.1245 0.069 Uiso 1 1 calc R
C59 C 0.2137(3) 0.24148(17) 0.0909(3) 0.0549(12) Uani 1 1 d U
H59 H 0.2124 0.2253 0.0396 0.066 Uiso 1 1 calc R
C60 C 0.0526(3) 0.24918(16) 0.4108(2) 0.0469(11) Uani 1 1 d .
H60 H 0.0640 0.2565 0.4690 0.056 Uiso 1 1 calc R
C61 C 0.1117(3) 0.25585(15) 0.3602(2) 0.0453(10) Uani 1 1 d .
H61 H 0.1624 0.2675 0.3839 0.054 Uiso 1 1 calc R
C62 C 0.0970(3) 0.24545(12) 0.2745(2) 0.0370(9) Uani 1 1 d .
C63 C 0.0212(3) 0.22789(14) 0.2444(2) 0.0442(10) Uani 1 1 d .
H63 H 0.0082 0.2199 0.1866 0.053 Uiso 1 1 calc R
C64 C -0.0343(3) 0.22221(14) 0.2990(2) 0.0448(10) Uani 1 1 d .
H64 H -0.0853 0.2102 0.2776 0.054 Uiso 1 1 calc R
Cd1 Cd 0.357057(18) 0.290605(8) 0.011872(15) 0.03153(10) Uani 1 1 d .
Cd2 Cd 0.107280(18) 0.777445(8) -0.479437(16) 0.03241(10) Uani 1 1 d .
N1 N 0.2717(2) 0.27200(10) 0.10981(19) 0.0385(8) Uani 1 1 d U
N2 N -0.0192(2) 0.23297(11) 0.38156(18) 0.0371(7) Uani 1 1 d .
O1 O 0.24812(17) 0.32493(9) -0.07247(15) 0.0364(6) Uani 1 1 d .
O2 O 0.36427(18) 0.32293(9) -0.11989(15) 0.0418(7) Uani 1 1 d .
O3 O 0.1709(2) 0.71022(8) -0.4826(2) 0.0476(8) Uani 1 1 d .
O4 O 0.0468(2) 0.70650(8) -0.54498(17) 0.0446(8) Uani 1 1 d .
O5 O 0.00240(19) 0.31627(9) -0.93895(16) 0.0419(7) Uani 1 1 d .
O6 O -0.1097(2) 0.30703(9) -0.88577(16) 0.0442(7) Uani 1 1 d .
O7 O 0.3741(2) 0.36469(10) 0.08680(17) 0.0460(7) Uani 1 1 d .
O8 O 0.4681(2) 0.31355(11) 0.1043(2) 0.0627(10) Uani 1 1 d .
O9 O 0.7854(2) 0.29448(12) 0.8710(2) 0.0740(12) Uani 1 1 d .
O10 O 0.8643(2) 0.35123(10) 0.9114(2) 0.0609(9) Uani 1 1 d .
O11 O 0.6925(2) 0.72030(8) 0.56090(17) 0.0418(7) Uani 1 1 d .
O12 O 0.5749(2) 0.72315(9) 0.4801(2) 0.0514(8) Uani 1 1 d .

loop_
_atom_site_aniso_label
_atom_site_aniso_U_11
_atom_site_aniso_U_22
_atom_site_aniso_U_33
_atom_site_aniso_U_23
_atom_site_aniso_U_13
_atom_site_aniso_U_12
C1 0.047(3) 0.0286(17) 0.0280(17) 0.0009(14) 0.0030(16) 0.0008(16)
C2 0.038(2) 0.0361(17) 0.0253(15) 0.0031(14) 0.0005(14) 0.0039(15)
C3 0.048(3) 0.076(3) 0.0324(18) 0.0162(19) 0.0088(17) 0.013(2)
C4 0.048(3) 0.080(3) 0.040(2) 0.017(2) 0.0084(19) 0.021(2)
C5 0.042(2) 0.0336(17) 0.0258(16) 0.0010(14) 0.0007(15) 0.0037(15)
C6 0.071(3) 0.113(4) 0.051(2) 0.036(3) 0.024(2) 0.035(3)
C7 0.069(3) 0.113(4) 0.063(3) 0.040(3) 0.024(2) 0.038(3)
C8 0.046(3) 0.039(2) 0.0264(17) -0.0035(15) 0.0042(16) -0.0005(18)
C9 0.043(3) 0.0310(18) 0.0290(17) 0.0001(14) 0.0064(16) 0.0013(16)
C10 0.042(3) 0.0379(19) 0.0369(19) -0.0029(16) 0.0027(17) -0.0029(17)
C11 0.038(2) 0.0337(18) 0.0322(18) -0.0016(15) -0.0057(16) 0.0029(16)
C12 0.031(2) 0.0317(17) 0.0278(16) -0.0018(14) 0.0013(14) 0.0020(14)
C13 0.050(3) 0.0334(19) 0.0325(19) -0.0019(15) -0.0062(17) 0.0048(17)
C14 0.046(3) 0.0351(19) 0.039(2) -0.0020(16) -0.0054(18) 0.0093(17)
C15 0.048(3) 0.0308(18) 0.0318(18) 0.0001(15) 0.0014(17) -0.0009(17)
C16 0.046(3) 0.0305(17) 0.0282(17) -0.0022(14) -0.0004(16) -0.0035(16)
C17 0.075(4) 0.067(3) 0.0291(19) -0.013(2) 0.019(2) -0.024(3)
C18 0.064(4) 0.060(3) 0.038(2) -0.009(2) 0.012(2) -0.027(2)
C19 0.046(3) 0.0288(17) 0.0244(16) -0.0003(14) 0.0039(15) 0.0012(16)
C20 0.067(4) 0.052(2) 0.0313(19) -0.0060(18) 0.017(2) -0.015(2)
C21 0.064(3) 0.046(2) 0.035(2) -0.0055(17) 0.014(2) -0.021(2)
C22 0.037(2) 0.0352(18) 0.0217(15) 0.0042(14) 0.0026(14) 0.0040(15)
C23 0.036(2) 0.0351(18) 0.0251(16) -0.0025(14) 0.0000(15) 0.0004(15)
C24 0.039(2) 0.0287(17) 0.0274(17) -0.0010(13) 0.0036(15) 0.0020(15)
C25 0.035(2) 0.0305(17) 0.0266(16) 0.0029(14) 0.0029(14) 0.0001(15)
C26 0.037(2) 0.0349(18) 0.0265(16) -0.0011(14) 0.0047(15) 0.0005(15)
C27 0.043(2) 0.0274(17) 0.0284(17) 0.0019(14) 0.0024(16) 0.0013(15)
C28 0.043(3) 0.045(2) 0.036(2) -0.0007(17) 0.0009(18) -0.0111(18)
C29 0.043(3) 0.0341(19) 0.0364(19) -0.0047(16) -0.0048(17) -0.0066(16)
C30 0.038(3) 0.043(2) 0.0359(19) 0.0002(16) -0.0045(17) -0.0021(17)
C31 0.043(3) 0.0377(19) 0.0332(18) -0.0007(15) 0.0006(17) 0.0014(17)
C32 0.039(2) 0.0313(18) 0.0354(19) -0.0024(15) -0.0032(16) -0.0031(16)
C33 0.052(3) 0.040(2) 0.058(3) -0.012(2) -0.016(2) 0.006(2)
C34 0.053(3) 0.042(2) 0.054(3) -0.016(2) -0.011(2) 0.008(2)
C35 0.045(3) 0.052(2) 0.049(2) 0.010(2) -0.002(2) 0.009(2)
C36 0.046(3) 0.045(2) 0.045(2) 0.0080(19) -0.0060(19) 0.0101(19)
C37 0.063(4) 0.050(2) 0.056(3) 0.007(2) -0.016(2) -0.009(2)
C38 0.060(4) 0.043(2) 0.063(3) 0.010(2) -0.009(2) -0.007(2)
C39 0.046(3) 0.0358(19) 0.038(2) 0.0025(16) -0.0052(18) 0.0061(17)
C40 0.109(6) 0.051(3) 0.075(4) 0.017(3) -0.049(4) -0.026(3)
C41 0.103(5) 0.049(3) 0.091(4) 0.033(3) -0.043(4) -0.030(3)
C42 0.045(3) 0.0332(19) 0.0364(19) -0.0003(16) 0.0078(17) -0.0001(17)
C43 0.038(2) 0.0291(17) 0.0329(18) 0.0009(14) 0.0046(16) -0.0031(15)
C44 0.039(2) 0.0354(19) 0.0318(18) -0.0029(15) -0.0006(16) -0.0075(16)
C45 0.034(2) 0.0378(19) 0.0320(18) 0.0024(15) -0.0033(15) -0.0026(16)
C46 0.035(2) 0.0293(17) 0.0263(16) -0.0025(13) 0.0043(14) -0.0029(14)
C47 0.034(2) 0.0370(19) 0.0367(19) 0.0009(16) -0.0035(16) -0.0045(16)
C48 0.033(2) 0.0354(19) 0.0398(19) 0.0014(16) 0.0017(16) 0.0029(15)
C49 0.036(2) 0.0345(18) 0.0372(19) -0.0011(15) -0.0011(16) 0.0009(16)
C50 0.041(3) 0.0278(17) 0.040(2) -0.0011(15) -0.0060(17) 0.0007(15)
C51 0.032(2) 0.0353(18) 0.0357(19) 0.0012(15) -0.0023(16) -0.0031(15)
C52 0.032(2) 0.0340(18) 0.0310(17) -0.0030(14) -0.0036(15) 0.0008(15)
C53 0.028(2) 0.0299(17) 0.0327(17) -0.0021(14) 0.0012(15) -0.0042(14)
C54 0.040(2) 0.0332(18) 0.0304(17) 0.0014(14) 0.0016(16) -0.0012(16)
C55 0.095(4) 0.092(3) 0.054(3) -0.023(2) 0.030(3) -0.046(3)
C56 0.087(4) 0.087(3) 0.047(2) -0.021(2) 0.027(2) -0.037(3)
C57 0.043(2) 0.0379(18) 0.0249(15) -0.0001(14) -0.0001(15) 0.0003(16)
C58 0.055(3) 0.077(3) 0.040(2) -0.015(2) 0.0095(19) -0.019(2)
C59 0.052(3) 0.075(3) 0.038(2) -0.019(2) 0.0056(19) -0.015(2)
C60 0.041(3) 0.073(3) 0.0246(17) -0.0088(18) -0.0020(17) -0.003(2)
C61 0.043(3) 0.063(3) 0.0281(18) -0.0026(18) -0.0018(17) -0.003(2)
C62 0.052(3) 0.0345(18) 0.0232(16) 0.0012(15) 0.0010(16) 0.0022(17)
C63 0.061(3) 0.046(2) 0.0247(18) -0.0031(16) 0.0042(18) -0.010(2)
C64 0.053(3) 0.051(2) 0.0298(19) -0.0030(17) 0.0000(18) -0.012(2)
Cd1 0.04008(19) 0.02951(15) 0.02323(14) 0.00090(9) -0.00173(11) 0.00068(11)
Cd2 0.04050(19) 0.02912(15) 0.02595(15) -0.00009(10) -0.00110(11) 0.00189(11)
N1 0.050(2) 0.0378(16) 0.0270(14) -0.0010(13) 0.0031(14) -0.0015(14)
N2 0.044(2) 0.0413(17) 0.0261(14) -0.0006(13) 0.0038(14) 0.0014(15)
O1 0.0396(18) 0.0429(14) 0.0264(12) 0.0046(11) 0.0032(11) 0.0038(12)
O2 0.0415(19) 0.0526(16) 0.0306(13) 0.0080(12) 0.0028(12) 0.0054(13)
O3 0.050(2) 0.0294(13) 0.0612(19) -0.0063(13) 0.0006(16) -0.0020(12)
O4 0.063(2) 0.0318(14) 0.0353(14) -0.0009(11) -0.0053(14) 0.0113(13)
O5 0.0465(19) 0.0484(16) 0.0313(13) -0.0078(12) 0.0066(12) -0.0038(13)
O6 0.051(2) 0.0439(15) 0.0368(14) -0.0078(12) 0.0039(13) -0.0073(14)
O7 0.046(2) 0.0485(16) 0.0389(14) -0.0048(13) -0.0091(13) -0.0059(14)
O8 0.066(3) 0.0504(18) 0.065(2) -0.0265(16) -0.0127(17) 0.0046(16)
O9 0.066(3) 0.064(2) 0.082(3) 0.0366(19) -0.025(2) -0.0133(18)
O10 0.070(3) 0.0515(18) 0.0536(18) 0.0089(15) -0.0189(17) 0.0096(17)
O11 0.052(2) 0.0341(13) 0.0380(15) 0.0000(11) 0.0024(13) -0.0092(13)
O12 0.049(2) 0.0335(15) 0.068(2) 0.0050(14) -0.0063(16) 0.0004(13)

loop_
_atom_type_symbol
_atom_type_description
_atom_type_scat_dispersion_real
_atom_type_scat_dispersion_imag
_atom_type_scat_source
C C 0.0033 0.0016 'International Tables Vol C Tables 4.2.6.8 and 6.1.1.4'
H H 0.0000 0.0000 'International Tables Vol C Tables 4.2.6.8 and 6.1.1.4'
N N 0.0061 0.0033 'International Tables Vol C Tables 4.2.6.8 and 6.1.1.4'
O O 0.0106 0.0060 'International Tables Vol C Tables 4.2.6.8 and 6.1.1.4'
Cd Cd -0.8075 1.2024 'International Tables Vol C Tables 4.2.6.8 and 6.1.1.4'

loop_
_geom_angle_atom_site_label_1
_geom_angle_atom_site_label_2
_geom_angle_atom_site_label_3
_geom_angle
_geom_angle_site_symmetry_1
_geom_angle_site_symmetry_3
O2 C1 O1 121.3(3) . .
O2 C1 C2 119.7(3) . .
O1 C1 C2 119.0(4) . .
O2 C1 Cd1 60.23(18) . .
O1 C1 Cd1 61.05(19) . .
C2 C1 Cd1 178.9(3) . .
C7 C2 C3 118.8(4) . .
C7 C2 C1 120.3(4) . .
C3 C2 C1 120.9(4) . .
C2 C3 C4 120.0(4) . .
C2 C3 H3 120.0 . .
C4 C3 H3 120.0 . .
C5 C4 C3 122.1(5) . .
C5 C4 H4 118.9 . .
C3 C4 H4 118.9 . .
C6 C5 C4 117.2(4) . .
C6 C5 C22 119.7(4) . .
C4 C5 C22 123.0(4) . .
C5 C6 C7 121.8(5) . .
C5 C6 H6 119.1 . .
C7 C6 H6 119.1 . .
C2 C7 C6 119.8(5) . .
C2 C7 H7 120.1 . .
C6 C7 H7 120.1 . .
O4 C8 O3 121.9(4) . .
O4 C8 C9 119.2(4) . .
O3 C8 C9 118.9(4) . .
O4 C8 Cd2 66.5(2) . .
O3 C8 Cd2 55.8(2) . .
C9 C8 Cd2 169.8(2) . .
C14 C9 C10 118.3(3) . .
C14 C9 C8 120.7(4) . .
C10 C9 C8 120.8(4) . .
C11 C10 C9 121.1(4) . .
C11 C10 H10 119.5 . .
C9 C10 H10 119.5 . .
C10 C11 C12 121.3(3) . .
C10 C11 H11 119.4 . .
C12 C11 H11 119.4 . .
C11 C12 C13 117.3(3) . .
C11 C12 C24 121.9(3) . .
C13 C12 C24 120.8(3) . .
C14 C13 C12 120.6(4) . .
C14 C13 H13 119.7 . .
C12 C13 H13 119.7 . .
C13 C14 C9 121.4(4) . .
C13 C14 H14 119.3 . .
C9 C14 H14 119.3 . .
O5 C15 O6 121.6(3) . .
O5 C15 C16 119.6(4) . .
O6 C15 C16 118.9(4) . .
O5 C15 Cd2 62.4(2) . 2_543
O6 C15 Cd2 59.18(19) . 2_543
C16 C15 Cd2 177.6(3) . 2_543
C17 C16 C21 118.5(3) . .
C17 C16 C15 120.3(4) . .
C21 C16 C15 121.2(4) . .
C16 C17 C18 120.9(4) . .
C16 C17 H17 119.5 . .
C18 C17 H17 119.5 . .
C19 C18 C17 120.0(4) . .
C19 C18 H18 120.0 . .
C17 C18 H18 120.0 . .
C20 C19 C18 119.1(4) . .
C20 C19 C26 120.8(3) . .
C18 C19 C26 120.1(4) . .
C19 C20 C21 121.4(4) . .
C19 C20 H20 119.3 . .
C21 C20 H20 119.3 . .
C16 C21 C20 120.0(4) . .
C16 C21 H21 120.0 . .
C20 C21 H21 120.0 . .
C23 C22 C27 119.4(3) . .
C23 C22 C5 120.5(3) . .
C27 C22 C5 120.1(3) . .
C22 C23 C24 121.4(3) . .
C22 C23 H23 119.3 . .
C24 C23 H23 119.3 . .
C23 C24 C25 118.6(3) . .
C23 C24 C12 120.7(3) . .
C25 C24 C12 120.7(3) . .
C26 C25 C24 120.8(3) . .
C26 C25 H25 119.6 . .
C24 C25 H25 119.6 . .
C25 C26 C27 119.5(3) . .
C25 C26 C19 120.0(3) . .
C27 C26 C19 120.4(3) . .
C22 C27 C26 120.2(3) . .
C22 C27 H27 119.9 . .
C26 C27 H27 119.9 . .
O7 C28 O8 121.0(4) . .
O7 C28 C29 119.9(4) . .
O8 C28 C29 119.0(4) . .
C34 C29 C30 118.5(4) . .
C34 C29 C28 120.8(4) . .
C30 C29 C28 120.6(4) . .
C31 C30 C29 120.7(4) . .
C31 C30 H30 119.7 . .
C29 C30 H30 119.7 . .
C30 C31 C32 120.6(4) . .
C30 C31 H31 119.7 . .
C32 C31 H31 119.7 . .
C33 C32 C31 118.1(3) . .
C33 C32 C49 121.3(4) . .
C31 C32 C49 120.6(4) . .
C34 C33 C32 121.1(4) . .
C34 C33 H33 119.4 . .
C32 C33 H33 119.4 . .
C33 C34 C29 121.1(4) . .
C33 C34 H34 119.5 . .
C29 C34 H34 119.5 . .
O9 C35 O10 121.1(4) . .
O9 C35 C36 119.1(4) . .
O10 C35 C36 119.6(4) . .
C41 C36 C37 116.7(4) . .
C41 C36 C35 122.3(4) . .
C37 C36 C35 120.3(4) . .
C36 C37 C38 120.5(4) . .
C36 C37 H37 119.8 . .
C38 C37 H37 119.8 . .
C39 C38 C37 120.4(4) . .
C39 C38 H38 119.8 . .
C37 C38 H38 119.8 . .
C40 C39 C38 117.6(4) . .
C40 C39 C51 122.4(4) . .
C38 C39 C51 119.7(4) . .
C39 C40 C41 121.7(5) . .
C39 C40 H40 119.2 . .
C41 C40 H40 119.2 . .
C36 C41 C40 122.2(4) . .
C36 C41 H41 118.9 . .
C40 C41 H41 118.9 . .
O11 C42 O12 121.7(4) . .
O11 C42 C43 121.0(4) . .
O12 C42 C43 117.2(4) . .
O11 C42 Cd1 65.1(2) . 2_655
O12 C42 Cd1 57.3(2) . 2_655
C43 C42 Cd1 168.1(3) . 2_655
C48 C43 C44 118.5(3) . .
C48 C43 C42 122.3(4) . .
C44 C43 C42 119.1(3) . .
C45 C44 C43 120.0(3) . .
C45 C44 H44 120.0 . .
C43 C44 H44 120.0 . .
C44 C45 C46 121.0(4) . .
C44 C45 H45 119.5 . .
C46 C45 H45 119.5 . .
C47 C46 C45 118.5(3) . .
C47 C46 C53 121.7(3) . .
C45 C46 C53 119.8(3) . .
C48 C47 C46 120.8(4) . .
C48 C47 H47 119.6 . .
C46 C47 H47 119.6 . .
C47 C48 C43 121.2(4) . .
C47 C48 H48 119.4 . .
C43 C48 H48 119.4 . .
C50 C49 C54 118.8(3) . .
C50 C49 C32 121.3(3) . .
C54 C49 C32 119.9(3) . .
C49 C50 C51 121.3(3) . .
C49 C50 H50 119.4 . .
C51 C50 H50 119.4 . .
C52 C51 C50 118.1(3) . .
C52 C51 C39 120.7(3) . .
C50 C51 C39 121.2(3) . .
C53 C52 C51 122.4(3) . .
C53 C52 H52 118.8 . .
C51 C52 H52 118.8 . .
C52 C53 C54 118.7(3) . .
C52 C53 C46 121.5(3) . .
C54 C53 C46 119.8(3) . .
C53 C54 C49 120.6(3) . .
C53 C54 H54 119.7 . .
C49 C54 H54 119.7 . .
N1 C55 C56 123.2(5) . .
N1 C55 H55 118.4 . .
C56 C55 H55 118.4 . .
C57 C56 C55 120.6(5) . .
C57 C56 H56 119.7 . .
C55 C56 H56 119.7 . .
C56 C57 C58 117.7(4) . .
C56 C57 C62 120.4(4) . .
C58 C57 C62 121.7(4) . .
C57 C58 C59 118.8(4) . .
C57 C58 H58 120.6 . .
C59 C58 H58 120.6 . .
N1 C59 C58 124.0(4) . .
N1 C59 H59 118.0 . .
C58 C59 H59 118.0 . .
N2 C60 C61 122.9(4) . .
N2 C60 H60 118.6 . .
C61 C60 H60 118.6 . .
C60 C61 C62 120.0(4) . .
C60 C61 H61 120.0 . .
C62 C61 H61 120.0 . .
C61 C62 C63 116.6(4) . .
C61 C62 C57 121.6(4) . .
C63 C62 C57 121.7(3) . .
C64 C63 C62 119.8(4) . .
C64 C63 H63 120.1 . .
C62 C63 H63 120.1 . .
N2 C64 C63 122.7(4) . .
N2 C64 H64 118.7 . .
C63 C64 H64 118.7 . .
O12 Cd1 O8 82.81(11) 2_645 .
O12 Cd1 O2 108.83(12) 2_645 .
O8 Cd1 O2 108.21(12) . .
O12 Cd1 N1 95.82(12) 2_645 .
O8 Cd1 N1 99.23(13) . .
O2 Cd1 N1 144.83(11) . .
O12 Cd1 O1 138.73(10) 2_645 .
O8 Cd1 O1 136.83(11) . .
O2 Cd1 O1 55.81(10) . .
N1 Cd1 O1 89.11(11) . .
O12 Cd1 O11 54.54(10) 2_645 2_645
O8 Cd1 O11 137.32(10) . 2_645
O2 Cd1 O11 89.16(10) . 2_645
N1 Cd1 O11 85.08(11) . 2_645
O1 Cd1 O11 85.32(9) . 2_645
O12 Cd1 O7 135.97(10) 2_645 .
O8 Cd1 O7 53.68(10) . .
O2 Cd1 O7 92.70(9) . .
N1 Cd1 O7 86.06(11) . .
O1 Cd1 O7 85.17(9) . .
O11 Cd1 O7 167.09(11) 2_645 .
O12 Cd1 C1 127.35(11) 2_645 .
O8 Cd1 C1 126.13(12) . .
O2 Cd1 C1 27.84(11) . .
N1 Cd1 C1 117.05(13) . .
O1 Cd1 C1 27.97(11) . .
O11 Cd1 C1 86.83(10) 2_645 .
O7 Cd1 C1 88.86(10) . .
O12 Cd1 C42 27.98(12) 2_645 2_645
O8 Cd1 C42 110.59(12) . 2_645
O2 Cd1 C42 101.94(11) . 2_645
N1 Cd1 C42 88.06(12) . 2_645
O1 Cd1 C42 111.97(11) . 2_645
O11 Cd1 C42 26.75(11) 2_645 2_645
O7 Cd1 C42 161.80(11) . 2_645
C1 Cd1 C42 109.13(11) . 2_645
O3 Cd2 N2 104.03(12) . 3_565
O3 Cd2 O6 104.19(11) . 2_553
N2 Cd2 O6 140.15(11) 3_565 2_553
O3 Cd2 O9 83.90(12) . 2_655
N2 Cd2 O9 91.71(14) 3_565 2_655
O6 Cd2 O9 118.77(14) 2_553 2_655
O3 Cd2 O5 137.80(10) . 2_553
N2 Cd2 O5 85.17(11) 3_565 2_553
O6 Cd2 O5 55.10(10) 2_553 2_553
O9 Cd2 O5 137.64(10) 2_655 2_553
O3 Cd2 O10 137.11(12) . 2_655
N2 Cd2 O10 85.77(12) 3_565 2_655
O6 Cd2 O10 92.26(10) 2_553 2_655
O9 Cd2 O10 53.77(11) 2_655 2_655
O5 Cd2 O10 83.88(10) 2_553 2_655
O3 Cd2 O4 53.94(10) . .
N2 Cd2 O4 84.72(11) 3_565 .
O6 Cd2 O4 89.69(10) 2_553 .
O9 Cd2 O4 134.87(11) 2_655 .
O5 Cd2 O4 86.98(9) 2_553 .
O10 Cd2 O4 167.31(13) 2_655 .
O3 Cd2 C15 124.08(12) . 2_553
N2 Cd2 C15 112.58(13) 3_565 2_553
O6 Cd2 C15 27.66(12) 2_553 2_553
O9 Cd2 C15 133.25(13) 2_655 2_553
O5 Cd2 C15 27.44(12) 2_553 2_553
O10 Cd2 C15 87.52(11) 2_655 2_553
O4 Cd2 C15 88.41(10) . 2_553
O3 Cd2 C8 27.01(12) . .
N2 Cd2 C8 93.17(11) 3_565 .
O6 Cd2 C8 99.46(10) 2_553 .
O9 Cd2 C8 109.07(12) 2_655 .
O5 Cd2 C8 113.28(11) 2_553 .
O10 Cd2 C8 162.69(12) 2_655 .
O4 Cd2 C8 27.04(11) . .
C15 Cd2 C8 108.71(11) 2_553 .
C55 N1 C59 115.5(4) . .
C55 N1 Cd1 123.6(3) . .
C59 N1 Cd1 120.6(3) . .
C60 N2 C64 118.0(4) . .
C60 N2 Cd2 116.7(2) . 3_565
C64 N2 Cd2 125.2(3) . 3_565
C1 O1 Cd1 91.0(2) . .
C1 O2 Cd1 91.9(2) . .
C8 O3 Cd2 97.2(3) . .
C8 O4 Cd2 86.4(2) . .
C15 O5 Cd2 90.2(3) . 2_543
C15 O6 Cd2 93.2(2) . 2_543
C28 O7 Cd1 87.7(2) . .
C28 O8 Cd1 96.8(3) . .
C35 O9 Cd2 94.8(3) . 2_645
C35 O10 Cd2 89.8(3) . 2_645
C42 O11 Cd1 88.1(2) . 2_655
C42 O12 Cd1 94.7(3) . 2_655

loop_
_geom_bond_atom_site_label_1
_geom_bond_atom_site_label_2
_geom_bond_distance
_geom_bond_site_symmetry_2
C1 O2 1.257(5) .
C1 O1 1.262(5) .
C1 C2 1.511(5) .
C1 Cd1 2.691(4) .
C2 C7 1.362(7) .
C2 C3 1.369(6) .
C3 C4 1.385(6) .
C3 H3 0.9500 .
C4 C5 1.364(6) .
C4 H4 0.9500 .
C5 C6 1.353(7) .
C5 C22 1.497(5) .
C6 C7 1.406(7) .
C6 H6 0.9500 .
C7 H7 0.9500 .
C8 O4 1.249(5) .
C8 O3 1.255(5) .
C8 C9 1.511(5) .
C8 Cd2 2.742(4) .
C9 C14 1.386(6) .
C9 C10 1.395(5) .
C10 C11 1.378(5) .
C10 H10 0.9500 .
C11 C12 1.402(5) .
C11 H11 0.9500 .
C12 C13 1.416(5) .
C12 C24 1.491(5) .
C13 C14 1.383(5) .
C13 H13 0.9500 .
C14 H14 0.9500 .
C15 O5 1.251(5) .
C15 O6 1.263(5) .
C15 C16 1.504(5) .
C15 Cd2 2.715(4) 2_543
C16 C17 1.391(6) .
C16 C21 1.392(5) .
C17 C18 1.394(6) .
C17 H17 0.9500 .
C18 C19 1.389(5) .
C18 H18 0.9500 .
C19 C20 1.367(6) .
C19 C26 1.498(5) .
C20 C21 1.395(6) .
C20 H20 0.9500 .
C21 H21 0.9500 .
C22 C23 1.393(5) .
C22 C27 1.397(5) .
C23 C24 1.396(5) .
C23 H23 0.9500 .
C24 C25 1.405(5) .
C25 C26 1.394(5) .
C25 H25 0.9500 .
C26 C27 1.406(5) .
C27 H27 0.9500 .
C28 O7 1.256(5) .
C28 O8 1.262(5) .
C28 C29 1.494(5) .
C29 C34 1.385(6) .
C29 C30 1.399(6) .
C30 C31 1.395(5) .
C30 H30 0.9500 .
C31 C32 1.399(6) .
C31 H31 0.9500 .
C32 C33 1.398(6) .
C32 C49 1.490(5) .
C33 C34 1.383(6) .
C33 H33 0.9500 .
C34 H34 0.9500 .
C35 O9 1.257(6) .
C35 O10 1.268(6) .
C35 C36 1.490(5) .
C36 C41 1.371(7) .
C36 C37 1.398(6) .
C37 C38 1.414(6) .
C37 H37 0.9500 .
C38 C39 1.390(6) .
C38 H38 0.9500 .
C39 C40 1.363(6) .
C39 C51 1.479(5) .
C40 C41 1.381(6) .
C40 H40 0.9500 .
C41 H41 0.9500 .
C42 O11 1.236(5) .
C42 O12 1.292(5) .
C42 C43 1.501(5) .
C42 Cd1 2.745(4) 2_655
C43 C48 1.384(5) .
C43 C44 1.410(5) .
C44 C45 1.382(5) .
C44 H44 0.9500 .
C45 C46 1.398(5) .
C45 H45 0.9500 .
C46 C47 1.390(5) .
C46 C53 1.498(5) .
C47 C48 1.378(5) .
C47 H47 0.9500 .
C48 H48 0.9500 .
C49 C50 1.389(5) .
C49 C54 1.411(5) .
C50 C51 1.401(5) .
C50 H50 0.9500 .
C51 C52 1.392(5) .
C52 C53 1.377(5) .
C52 H52 0.9500 .
C53 C54 1.396(5) .
C54 H54 0.9500 .
C55 N1 1.314(6) .
C55 C56 1.404(8) .
C55 H55 0.9500 .
C56 C57 1.336(7) .
C56 H56 0.9500 .
C57 C58 1.365(5) .
C57 C62 1.484(6) .
C58 C59 1.394(7) .
C58 H58 0.9500 .
C59 N1 1.340(6) .
C59 H59 0.9500 .
C60 N2 1.326(5) .
C60 C61 1.382(6) .
C60 H60 0.9500 .
C61 C62 1.394(5) .
C61 H61 0.9500 .
C62 C63 1.402(6) .
C63 C64 1.376(7) .
C63 H63 0.9500 .
C64 N2 1.348(5) .
C64 H64 0.9500 .
Cd1 O12 2.317(3) 2_645
Cd1 O8 2.319(3) .
Cd1 O2 2.337(2) .
Cd1 N1 2.337(3) .
Cd1 O1 2.355(3) .
Cd1 O11 2.492(3) 2_645
Cd1 O7 2.518(3) .
Cd1 C42 2.745(4) 2_645
Cd2 O3 2.285(3) .
Cd2 N2 2.324(3) 3_565
Cd2 O6 2.336(3) 2_553
Cd2 O9 2.378(3) 2_655
Cd2 O5 2.406(3) 2_553
Cd2 O10 2.479(3) 2_655
Cd2 O4 2.519(3) .
Cd2 C15 2.715(4) 2_553
N2 Cd2 2.324(3) 3_565
O5 Cd2 2.406(3) 2_543
O6 Cd2 2.336(3) 2_543
O9 Cd2 2.378(3) 2_645
O10 Cd2 2.479(3) 2_645
O11 Cd1 2.492(3) 2_655
O12 Cd1 2.317(3) 2_655

loop_
_geom_torsion_atom_site_label_1
_geom_torsion_atom_site_label_2
_geom_torsion_atom_site_label_3
_geom_torsion_atom_site_label_4
_geom_torsion
_geom_torsion_site_symmetry_1
_geom_torsion_site_symmetry_4
O2 C1 C2 C7 8.5(6) . .
O1 C1 C2 C7 -170.5(5) . .
Cd1 C1 C2 C7 -79(17) . .
O2 C1 C2 C3 -173.5(4) . .
O1 C1 C2 C3 7.5(6) . .
Cd1 C1 C2 C3 99(17) . .
C7 C2 C3 C4 -4.7(8) . .
C1 C2 C3 C4 177.3(4) . .
C2 C3 C4 C5 3.8(8) . .
C3 C4 C5 C6 1.0(8) . .
C3 C4 C5 C22 177.9(4) . .
C4 C5 C6 C7 -4.8(9) . .
C22 C5 C6 C7 178.2(5) . .
C3 C2 C7 C6 1.0(9) . .
C1 C2 C7 C6 179.0(5) . .
C5 C6 C7 C2 3.9(10) . .
O4 C8 C9 C14 15.7(6) . .
O3 C8 C9 C14 -166.9(4) . .
Cd2 C8 C9 C14 137.3(16) . .
O4 C8 C9 C10 -159.7(4) . .
O3 C8 C9 C10 17.8(6) . .
Cd2 C8 C9 C10 -38.0(19) . .
C14 C9 C10 C11 -1.6(6) . .
C8 C9 C10 C11 173.9(4) . .
C9 C10 C11 C12 1.5(6) . .
C10 C11 C12 C13 0.3(6) . .
C10 C11 C12 C24 -178.9(4) . .
C11 C12 C13 C14 -2.0(6) . .
C24 C12 C13 C14 177.2(4) . .
C12 C13 C14 C9 2.0(7) . .
C10 C9 C14 C13 -0.2(6) . .
C8 C9 C14 C13 -175.6(4) . .
O5 C15 C16 C17 21.3(6) . .
O6 C15 C16 C17 -158.3(4) . .
Cd2 C15 C16 C17 -125(7) 2_543 .
O5 C15 C16 C21 -158.4(4) . .
O6 C15 C16 C21 21.9(6) . .
Cd2 C15 C16 C21 56(7) 2_543 .
C21 C16 C17 C18 -1.8(8) . .
C15 C16 C17 C18 178.4(5) . .
C16 C17 C18 C19 2.0(8) . .
C17 C18 C19 C20 0.8(7) . .
C17 C18 C19 C26 179.8(4) . .
C18 C19 C20 C21 -3.7(7) . .
C26 C19 C20 C21 177.3(4) . .
C17 C16 C21 C20 -1.1(7) . .
C15 C16 C21 C20 178.7(4) . .
C19 C20 C21 C16 3.9(8) . .
C6 C5 C22 C23 -102.5(5) . .
C4 C5 C22 C23 80.6(6) . .
C6 C5 C22 C27 76.0(6) . .
C4 C5 C22 C27 -100.9(5) . .
C27 C22 C23 C24 -1.1(6) . .
C5 C22 C23 C24 177.5(4) . .
C22 C23 C24 C25 -0.9(6) . .
C22 C23 C24 C12 179.4(4) . .
C11 C12 C24 C23 29.6(6) . .
C13 C12 C24 C23 -149.5(4) . .
C11 C12 C24 C25 -150.0(4) . .
C13 C12 C24 C25 30.8(6) . .
C23 C24 C25 C26 1.8(6) . .
C12 C24 C25 C26 -178.5(4) . .
C24 C25 C26 C27 -0.7(6) . .
C24 C25 C26 C19 177.5(4) . .
C20 C19 C26 C25 -124.5(5) . .
C18 C19 C26 C25 56.6(6) . .
C20 C19 C26 C27 53.7(6) . .
C18 C19 C26 C27 -125.3(5) . .
C23 C22 C27 C26 2.2(6) . .
C5 C22 C27 C26 -176.4(4) . .
C25 C26 C27 C22 -1.4(6) . .
C19 C26 C27 C22 -179.5(4) . .
O7 C28 C29 C34 -175.6(4) . .
O8 C28 C29 C34 7.9(7) . .
O7 C28 C29 C30 8.6(6) . .
O8 C28 C29 C30 -167.9(4) . .
C34 C29 C30 C31 0.5(6) . .
C28 C29 C30 C31 176.4(4) . .
C29 C30 C31 C32 -0.9(6) . .
C30 C31 C32 C33 1.1(6) . .
C30 C31 C32 C49 -178.3(4) . .
C31 C32 C33 C34 -1.1(7) . .
C49 C32 C33 C34 178.4(4) . .
C32 C33 C34 C29 0.8(8) . .
C30 C29 C34 C33 -0.5(7) . .
C28 C29 C34 C33 -176.4(4) . .
O9 C35 C36 C41 -1.4(9) . .
O10 C35 C36 C41 174.7(6) . .
O9 C35 C36 C37 -172.4(5) . .
O10 C35 C36 C37 3.7(8) . .
C41 C36 C37 C38 8.2(9) . .
C35 C36 C37 C38 179.7(5) . .
C36 C37 C38 C39 -1.8(8) . .
C37 C38 C39 C40 -5.8(8) . .
C37 C38 C39 C51 179.3(5) . .
C38 C39 C40 C41 7.0(10) . .
C51 C39 C40 C41 -178.3(6) . .
C37 C36 C41 C40 -7.4(11) . .
C35 C36 C41 C40 -178.6(7) . .
C39 C40 C41 C36 -0.3(13) . .
O11 C42 C43 C48 -173.7(4) . .
O12 C42 C43 C48 4.0(6) . .
Cd1 C42 C43 C48 -55.5(17) 2_655 .
O11 C42 C43 C44 2.5(6) . .
O12 C42 C43 C44 -179.9(4) . .
Cd1 C42 C43 C44 120.7(14) 2_655 .
C48 C43 C44 C45 1.8(6) . .
C42 C43 C44 C45 -174.5(4) . .
C43 C44 C45 C46 0.0(6) . .
C44 C45 C46 C47 -1.4(6) . .
C44 C45 C46 C53 178.9(3) . .
C45 C46 C47 C48 1.0(6) . .
C53 C46 C47 C48 -179.3(4) . .
C46 C47 C48 C43 0.8(6) . .
C44 C43 C48 C47 -2.2(6) . .
C42 C43 C48 C47 174.0(4) . .
C33 C32 C49 C50 -45.0(6) . .
C31 C32 C49 C50 134.5(4) . .
C33 C32 C49 C54 137.7(4) . .
C31 C32 C49 C54 -42.9(6) . .
C54 C49 C50 C51 -0.3(6) . .
C32 C49 C50 C51 -177.6(4) . .
C49 C50 C51 C52 0.5(6) . .
C49 C50 C51 C39 -179.5(4) . .
C40 C39 C51 C52 153.8(5) . .
C38 C39 C51 C52 -31.6(7) . .
C40 C39 C51 C50 -26.2(8) . .
C38 C39 C51 C50 148.4(5) . .
C50 C51 C52 C53 -1.7(6) . .
C39 C51 C52 C53 178.3(4) . .
C51 C52 C53 C54 2.6(6) . .
C51 C52 C53 C46 -178.8(4) . .
C47 C46 C53 C52 -147.6(4) . .
C45 C46 C53 C52 32.1(6) . .
C47 C46 C53 C54 31.0(6) . .
C45 C46 C53 C54 -149.3(4) . .
C52 C53 C54 C49 -2.3(6) . .
C46 C53 C54 C49 179.1(4) . .
C50 C49 C54 C53 1.1(6) . .
C32 C49 C54 C53 178.6(4) . .
N1 C55 C56 C57 1.7(11) . .
C55 C56 C57 C58 -3.2(9) . .
C55 C56 C57 C62 -178.9(6) . .
C56 C57 C58 C59 3.5(8) . .
C62 C57 C58 C59 179.2(5) . .
C57 C58 C59 N1 -2.5(9) . .
N2 C60 C61 C62 0.1(7) . .
C60 C61 C62 C63 -0.7(6) . .
C60 C61 C62 C57 177.9(4) . .
C56 C57 C62 C61 -24.7(7) . .
C58 C57 C62 C61 159.8(4) . .
C56 C57 C62 C63 153.9(5) . .
C58 C57 C62 C63 -21.6(6) . .
C61 C62 C63 C64 0.6(6) . .
C57 C62 C63 C64 -178.0(4) . .
C62 C63 C64 N2 0.1(7) . .
O2 C1 Cd1 O12 -54.8(3) . 2_645
O1 C1 Cd1 O12 125.4(2) . 2_645
C2 C1 Cd1 O12 34(17) . 2_645
O2 C1 Cd1 O8 56.4(3) . .
O1 C1 Cd1 O8 -123.4(2) . .
C2 C1 Cd1 O8 145(17) . .
O1 C1 Cd1 O2 -179.8(4) . .
C2 C1 Cd1 O2 88(17) . .
O2 C1 Cd1 N1 -177.0(2) . .
O1 C1 Cd1 N1 3.2(2) . .
C2 C1 Cd1 N1 -89(17) . .
O2 C1 Cd1 O1 179.8(4) . .
C2 C1 Cd1 O1 -92(17) . .
O2 C1 Cd1 O11 -94.2(2) . 2_645
O1 C1 Cd1 O11 86.0(2) . 2_645
C2 C1 Cd1 O11 -6(17) . 2_645
O2 C1 Cd1 O7 98.0(2) . .
O1 C1 Cd1 O7 -81.8(2) . .
C2 C1 Cd1 O7 -174(100) . .
O2 C1 Cd1 C42 -79.2(2) . 2_645
O1 C1 Cd1 C42 101.0(2) . 2_645
C2 C1 Cd1 C42 9(17) . 2_645
O4 C8 Cd2 O3 -172.9(4) . .
C9 C8 Cd2 O3 61.2(17) . .
O4 C8 Cd2 N2 71.9(2) . 3_565
O3 C8 Cd2 N2 -115.2(3) . 3_565
C9 C8 Cd2 N2 -54.0(17) . 3_565
O4 C8 Cd2 O6 -70.2(2) . 2_553
O3 C8 Cd2 O6 102.7(3) . 2_553
C9 C8 Cd2 O6 163.9(17) . 2_553
O4 C8 Cd2 O9 164.8(2) . 2_655
O3 C8 Cd2 O9 -22.3(3) . 2_655
C9 C8 Cd2 O9 38.9(18) . 2_655
O4 C8 Cd2 O5 -14.3(3) . 2_553
O3 C8 Cd2 O5 158.7(2) . 2_553
C9 C8 Cd2 O5 -140.2(17) . 2_553
O4 C8 Cd2 O10 157.8(4) . 2_655
O3 C8 Cd2 O10 -29.2(6) . 2_655
C9 C8 Cd2 O10 32(2) . 2_655
O3 C8 Cd2 O4 172.9(4) . .
C9 C8 Cd2 O4 -125.9(18) . .
O4 C8 Cd2 C15 -43.3(3) . 2_553
O3 C8 Cd2 C15 129.7(3) . 2_553
C9 C8 Cd2 C15 -169.2(17) . 2_553
C56 C55 N1 C59 -0.5(9) . .
C56 C55 N1 Cd1 173.2(5) . .
C58 C59 N1 C55 0.9(8) . .
C58 C59 N1 Cd1 -173.0(4) . .
O12 Cd1 N1 C55 116.8(5) 2_645 .
O8 Cd1 N1 C55 33.2(5) . .
O2 Cd1 N1 C55 -108.1(5) . .
O1 Cd1 N1 C55 -104.3(5) . .
O11 Cd1 N1 C55 170.4(5) 2_645 .
O7 Cd1 N1 C55 -19.0(5) . .
C1 Cd1 N1 C55 -105.7(5) . .
C42 Cd1 N1 C55 143.7(5) 2_645 .
O12 Cd1 N1 C59 -69.9(4) 2_645 .
O8 Cd1 N1 C59 -153.5(4) . .
O2 Cd1 N1 C59 65.2(4) . .
O1 Cd1 N1 C59 69.1(4) . .
O11 Cd1 N1 C59 -16.3(4) 2_645 .
O7 Cd1 N1 C59 154.3(4) . .
C1 Cd1 N1 C59 67.6(4) . .
C42 Cd1 N1 C59 -43.0(4) 2_645 .
C61 C60 N2 C64 0.7(7) . .
C61 C60 N2 Cd2 178.1(4) . 3_565
C63 C64 N2 C60 -0.8(6) . .
C63 C64 N2 Cd2 -177.9(3) . 3_565
O2 C1 O1 Cd1 -0.2(4) . .
C2 C1 O1 Cd1 178.8(3) . .
O12 Cd1 O1 C1 -79.4(3) 2_645 .
O8 Cd1 O1 C1 80.2(3) . .
O2 Cd1 O1 C1 0.1(2) . .
N1 Cd1 O1 C1 -177.2(2) . .
O11 Cd1 O1 C1 -92.1(2) 2_645 .
O7 Cd1 O1 C1 96.7(2) . .
C42 Cd1 O1 C1 -89.6(2) 2_645 .
O1 C1 O2 Cd1 0.2(4) . .
C2 C1 O2 Cd1 -178.8(3) . .
O12 Cd1 O2 C1 136.6(2) 2_645 .
O8 Cd1 O2 C1 -134.9(2) . .
N1 Cd1 O2 C1 4.6(3) . .
O1 Cd1 O2 C1 -0.1(2) . .
O11 Cd1 O2 C1 84.8(2) 2_645 .
O7 Cd1 O2 C1 -82.4(2) . .
C42 Cd1 O2 C1 108.5(2) 2_645 .
O4 C8 O3 Cd2 7.6(4) . .
C9 C8 O3 Cd2 -169.8(3) . .
N2 Cd2 O3 C8 68.6(3) 3_565 .
O6 Cd2 O3 C8 -82.9(3) 2_553 .
O9 Cd2 O3 C8 158.9(3) 2_655 .
O5 Cd2 O3 C8 -29.8(3) 2_553 .
O10 Cd2 O3 C8 167.7(2) 2_655 .
O4 Cd2 O3 C8 -4.0(2) . .
C15 Cd2 O3 C8 -61.7(3) 2_553 .
O3 C8 O4 Cd2 -6.9(4) . .
C9 C8 O4 Cd2 170.5(3) . .
O3 Cd2 O4 C8 4.0(2) . .
N2 Cd2 O4 C8 -107.7(2) 3_565 .
O6 Cd2 O4 C8 111.8(2) 2_553 .
O9 Cd2 O4 C8 -20.5(3) 2_655 .
O5 Cd2 O4 C8 166.9(2) 2_553 .
O10 Cd2 O4 C8 -149.2(4) 2_655 .
C15 Cd2 O4 C8 139.5(2) 2_553 .
O6 C15 O5 Cd2 1.2(4) . 2_543
C16 C15 O5 Cd2 -178.5(3) . 2_543
O5 C15 O6 Cd2 -1.2(4) . 2_543
C16 C15 O6 Cd2 178.5(3) . 2_543
O8 C28 O7 Cd1 9.0(4) . .
C29 C28 O7 Cd1 -167.5(4) . .
O12 Cd1 O7 C28 5.0(3) 2_645 .
O8 Cd1 O7 C28 -5.2(2) . .
O2 Cd1 O7 C28 -115.9(3) . .
N1 Cd1 O7 C28 99.3(3) . .
O1 Cd1 O7 C28 -171.3(3) . .
O11 Cd1 O7 C28 146.0(4) 2_645 .
C1 Cd1 O7 C28 -143.5(3) . .
C42 Cd1 O7 C28 27.8(5) 2_645 .
O7 C28 O8 Cd1 -9.8(5) . .
C29 C28 O8 Cd1 166.7(3) . .
O12 Cd1 O8 C28 -167.7(3) 2_645 .
O2 Cd1 O8 C28 84.8(3) . .
N1 Cd1 O8 C28 -72.9(3) . .
O1 Cd1 O8 C28 25.7(4) . .
O11 Cd1 O8 C28 -165.7(2) 2_645 .
O7 Cd1 O8 C28 5.2(2) . .
C1 Cd1 O8 C28 60.6(3) . .
C42 Cd1 O8 C28 -164.3(3) 2_645 .
O10 C35 O9 Cd2 -7.6(6) . 2_645
C36 C35 O9 Cd2 168.4(4) . 2_645
O9 C35 O10 Cd2 7.3(5) . 2_645
C36 C35 O10 Cd2 -168.7(4) . 2_645
O12 C42 O11 Cd1 -9.1(4) . 2_655
C43 C42 O11 Cd1 168.5(3) . 2_655
O11 C42 O12 Cd1 9.8(5) . 2_655
C43 C42 O12 Cd1 -167.8(3) . 2_655

loop_
_platon_squeeze_void_nr
_platon_squeeze_void_average_x
_platon_squeeze_void_average_y
_platon_squeeze_void_average_z
_platon_squeeze_void_volume
_platon_squeeze_void_count_electrons
1 0.581 0.258 -0.003 3339 83
